data_2108021
loop_
_publ_author_name
'Binns, Jack'
'McIntyre, Garry J.'
'Parsons, Simon'

_publ_section_title
;
 Neutron and high-pressure X-ray diffraction study of hydrogen-bonded
 ferroelectric rubidium hydrogen sulfate
;
_journal_issue 6
_journal_name_full 'Acta Crystallographica Section B'
_journal_page_first 855
_journal_page_last 863
_journal_paper_doi 10.1107/S2052520616013494
_journal_volume 72
_journal_year 2016
_chemical_formula_moiety 'H1 O4 S1, Rb1'
_chemical_formula_sum 'H O4 Rb S'
_chemical_formula_weight 182.54
_chemical_name_systematic 'rubidium hydrogensulfate'
_space_group_IT_number 14
_symmetry_cell_setting monoclinic
_symmetry_space_group_name_Hall '-P 2yn'
_symmetry_space_group_name_H-M 'P 1 21/n 1'
_atom_sites_solution_hydrogens difmap
_atom_sites_solution_primary direct
_audit_creation_method CRYSTALS_ver_14.40
_cell_angle_alpha 90
_cell_angle_beta 118.94(3)
_cell_angle_gamma 90
_cell_formula_units_Z 8
_cell_length_a 14.334(5)
_cell_length_b 4.6197(17)
_cell_length_c 14.361(9)
_cell_measurement_reflns_used 2455
_cell_measurement_temperature 293
_cell_measurement_theta_max 25
_cell_measurement_theta_min 3
_cell_volume 832.2(7)
_computing_cell_refinement 'Apex2 (Bruker AXS, 2006)'
_computing_data_collection 'Apex2 (Bruker AXS, 2006)'
_computing_data_reduction 'Apex2 (Bruker AXS, 2006)'
_computing_molecular_graphics 'CAMERON (Watkin et al., 1996)'
_computing_publication_material 'CRYSTALS (Betteridge et al., 2003)'
_computing_structure_refinement 'CRYSTALS (Betteridge et al., 2003)'
_computing_structure_solution 'SIR92 (Altomare et al., 1994)'
_diffrn_ambient_temperature 293
_diffrn_measured_fraction_theta_full 0.592
_diffrn_measured_fraction_theta_max 0.529
_diffrn_measurement_device Area
_diffrn_measurement_device_type 'Bruker Kappa Apex2'
_diffrn_measurement_method \w
_diffrn_radiation_monochromator graphite
_diffrn_radiation_type 'Mo K\a'
_diffrn_radiation_wavelength 0.71073
_diffrn_reflns_av_R_equivalents 0.048
_diffrn_reflns_limit_h_max 16
_diffrn_reflns_limit_h_min -16
_diffrn_reflns_limit_k_max 5
_diffrn_reflns_limit_k_min -5
_diffrn_reflns_limit_l_max 11
_diffrn_reflns_limit_l_min -11
_diffrn_reflns_number 4115
_diffrn_reflns_theta_full 18.532
_diffrn_reflns_theta_max 24.709
_diffrn_reflns_theta_min 3.248
_diffrn_standards_number 0
_exptl_absorpt_coefficient_mu 12.268
_exptl_absorpt_correction_T_max 0.29
_exptl_absorpt_correction_T_min 0.08
_exptl_absorpt_correction_type multi-scan
_exptl_absorpt_process_details 'SADABS (Siemens, 1996)'
_exptl_crystal_colour colourless
_exptl_crystal_density_diffrn 2.914
_exptl_crystal_density_method 'not measured'
_exptl_crystal_description block
_exptl_crystal_F_000 688
_exptl_crystal_size_max 0.200
_exptl_crystal_size_mid 0.150
_exptl_crystal_size_min 0.100
_refine_diff_density_max 1.27
_refine_diff_density_min -0.99
_refine_ls_extinction_coef 9(2)
_refine_ls_extinction_method 'Larson (1970), Equation 22'
_refine_ls_goodness_of_fit_ref 1.0386
_refine_ls_hydrogen_treatment constr
_refine_ls_matrix_type full
_refine_ls_number_parameters 110
_refine_ls_number_reflns 658
_refine_ls_number_restraints 68
_refine_ls_R_factor_all 0.0996
_refine_ls_R_factor_gt 0.0689
_refine_ls_shift/su_max 0.0000913
_refine_ls_shift/su_mean 0.0000062
_refine_ls_structure_factor_coef Fsqd
_refine_ls_weighting_details
;
 Method, part 1, Chebychev polynomial, (Watkin, 1994, Prince, 1982)
 [weight] = 1.0/[A~0~*T~0~(x)+A~1~*T~1~(x) ... +A~n-1~]*T~n-1~(x)]
 where A~i~ are the Chebychev coefficients listed below and x= Fcalc/Fmax
 Method = Robust Weighting (Prince, 1982)
 W = [weight] * [1-(deltaF/6*sigmaF)^2^]^2^
 A~i~ are:
 7.24 9.98 4.57 0.838
;
_refine_ls_weighting_scheme calc
_refine_ls_wR_factor_all 0.1809
_refine_ls_wR_factor_gt 0.1390
_refine_ls_wR_factor_ref 0.1390
_reflns_number_gt 658
_reflns_number_total 754
_reflns_threshold_expression I>2.0\s(I)
_cod_data_source_file fx5004sup1.cif
_cod_data_source_block jb0009
_cod_original_sg_symbol_H-M 'P 1 21/n 1 '
_cod_original_formula_sum 'H1 O4 Rb1 S1'
_cod_database_code 2108021

loop_
_symmetry_equiv_pos_as_xyz
x,y,z
-x,-y,-z
-x+1/2,y+1/2,-z+1/2
x+1/2,-y+1/2,z+1/2

loop_
_atom_site_type_symbol
_atom_site_label
_atom_site_fract_x
_atom_site_fract_y
_atom_site_fract_z
_atom_site_U_iso_or_equiv
_atom_site_adp_type
_atom_site_occupancy
Rb Rb1 0.70808(13) 0.6355(3) 0.58474(18) 0.0315 Uani 1.0000
Rb Rb2 0.46156(14) 0.7021(3) 0.8368(2) 0.0358 Uani 1.0000
S S1 0.5486(3) 0.2130(8) 0.6733(5) 0.0297 Uani 1.0000
S S2 0.2072(3) 0.7629(7) 0.5789(5) 0.0279 Uani 1.0000
O O1 0.4565(9) 0.009(3) 0.5980(13) 0.0496 Uani 1.0000
O O2 0.5516(13) 0.206(3) 0.7752(19) 0.0612 Uani 1.0000
O O3 0.5140(11) 0.494(3) 0.6189(15) 0.0666 Uani 1.0000
O O4 0.6464(9) 0.113(2) 0.6775(13) 0.0403 Uani 1.0000
O O5 0.2574(9) 0.998(2) 0.6686(11) 0.0368 Uani 1.0000
O O6 0.1968(9) 0.891(2) 0.4833(13) 0.0358 Uani 1.0000
O O7 0.2829(9) 0.527(2) 0.6189(11) 0.0358 Uani 1.0000
O O8 0.1054(10) 0.690(2) 0.5740(14) 0.0422 Uani 1.0000
H H1 0.4704 -0.1647 0.6067 0.0687 Uiso 1.0000
H H2 0.2610 1.1606 0.6470 0.0486 Uiso 1.0000

loop_
_atom_site_aniso_label
_atom_site_aniso_U_11
_atom_site_aniso_U_22
_atom_site_aniso_U_33
_atom_site_aniso_U_12
_atom_site_aniso_U_13
_atom_site_aniso_U_23
Rb1 0.0307(9) 0.0301(11) 0.0312(19) 0.0007(6) 0.0129(10) 0.0018(6)
Rb2 0.0283(10) 0.0350(11) 0.039(2) 0.0000(6) 0.0121(11) 0.0005(7)
S1 0.030(2) 0.024(2) 0.032(4) -0.0035(15) 0.013(3) -0.0047(16)
S2 0.025(2) 0.021(2) 0.030(4) -0.0015(14) 0.008(3) 0.0031(15)
O1 0.035(5) 0.040(6) 0.058(11) -0.007(4) 0.009(7) -0.022(6)
O2 0.054(8) 0.095(10) 0.038(8) -0.007(7) 0.024(8) -0.016(6)
O3 0.056(8) 0.033(5) 0.098(13) 0.007(4) 0.028(10) 0.022(6)
O4 0.033(4) 0.039(6) 0.046(13) 0.000(4) 0.018(7) -0.008(5)
O5 0.048(6) 0.011(5) 0.038(7) -0.001(4) 0.010(6) 0.004(3)
O6 0.031(6) 0.036(6) 0.036(7) 0.001(4) 0.012(6) 0.010(4)
O7 0.040(5) 0.013(5) 0.044(10) 0.001(3) 0.012(7) 0.005(4)
O8 0.040(5) 0.036(7) 0.058(13) -0.010(4) 0.029(7) -0.007(5)

loop_
_atom_type_symbol
_atom_type_scat_Cromer_Mann_a1
_atom_type_scat_Cromer_Mann_a2
_atom_type_scat_Cromer_Mann_a3
_atom_type_scat_Cromer_Mann_a4
_atom_type_scat_Cromer_Mann_b1
_atom_type_scat_Cromer_Mann_b2
_atom_type_scat_Cromer_Mann_b3
_atom_type_scat_Cromer_Mann_b4
_atom_type_scat_Cromer_Mann_c
_atom_type_scat_dispersion_real
_atom_type_scat_dispersion_imag
_atom_type_scat_source
O 3.0485 2.2868 1.5463 0.8670 13.2771 5.7011 0.3239 32.9089 0.2508 0.0106 0.0060 'International Tables Vol C 4.2.6.8 and 6.1.1.4'
H 0.4930 0.3229 0.1402 0.0408 10.5109 26.1257 3.1424 57.7998 0.0030 0.0000 0.0000 'International Tables Vol C 4.2.6.8 and 6.1.1.4'
S 6.9053 5.2034 1.4379 1.5863 1.4679 22.2151 0.2536 56.1720 0.8669 0.1246 0.1234 'International Tables Vol C 4.2.6.8 and 6.1.1.4'
Rb 17.1784 9.6435 5.1399 1.5292 1.7888 17.3151 0.2748 164.9340 3.4873 -0.9393 2.9676 'International Tables Vol C 4.2.6.8 and 6.1.1.4'

loop_
_geom_angle_atom_site_label_1
_geom_angle_atom_site_label_2
_geom_angle_atom_site_label_3
_geom_angle
_geom_angle_publ_flag
O1 S1 O2 106.8(9) yes
O1 S1 O3 102.2(9) yes
O2 S1 O3 113.3(10) yes
O1 S1 O4 108.3(7) yes
O2 S1 O4 113.4(10) yes
O3 S1 O4 112.0(9) yes
O5 S2 O6 107.0(8) yes
O5 S2 O7 103.7(7) yes
O6 S2 O7 113.7(9) yes
O5 S2 O8 104.4(8) yes
O6 S2 O8 114.1(8) yes
O7 S2 O8 112.7(7) yes
S1 O1 H1 115.1 no
S2 O5 H2 114.2 no

loop_
_geom_bond_atom_site_label_1
_geom_bond_atom_site_label_2
_geom_bond_distance
_geom_bond_publ_flag
S1 O1 1.556(12) yes
S1 O2 1.44(2) yes
S1 O3 1.471(13) yes
S1 O4 1.450(13) yes
S2 O5 1.569(13) yes
S2 O6 1.436(16) yes
S2 O7 1.445(11) yes
S2 O8 1.464(13) yes
O1 H1 0.821 no
O5 H2 0.823 no

_cod_database_fobs_code 2108021
